data_7234926
loop_
_publ_author_name
'Fan, Chuanbin'
'Zong, Ziao'
'Meng, Xiangmin'
'Zhang, Xia'
'Zhang, Xiaoyin'
'Zhang, Dongmei'
'Xu, Cungang'
'Wang, Hu'
'Fan, Yuhua'

_publ_section_title
;
 Rational synthesis, crystal structure, and sensing and adsorption
 properties of luminescent metal--organic frameworks
;
_journal_issue 33
_journal_name_full CrystEngComm
_journal_page_first 4880
_journal_paper_doi 10.1039/C9CE00545E
_journal_volume 21
_journal_year 2019
_chemical_formula_moiety 'C41 H26 Cd N4 O7'
_chemical_formula_sum 'C41 H26 Cd N4 O7'
_chemical_formula_weight 799.06
_space_group_crystal_system monoclinic
_space_group_IT_number 13
_space_group_name_Hall '-P 2yc'
_space_group_name_H-M_alt 'P 1 2/c 1'
_atom_sites_solution_hydrogens geom
_atom_sites_solution_primary dual
_audit_creation_date 2018-05-05
_audit_creation_method
;
Olex2 1.2
(compiled 2018.04.26 svn.r3504 for OlexSys, GUI svn.r5492)
;
_audit_update_record
;
2018-10-19 deposited with the CCDC.	2019-07-18 downloaded from the CCDC.
;
_cell_angle_alpha 90
_cell_angle_beta 102.085(4)
_cell_angle_gamma 90
_cell_formula_units_Z 4
_cell_length_a 12.5378(17)
_cell_length_b 12.7153(17)
_cell_length_c 21.843(3)
_cell_measurement_reflns_used 2113
_cell_measurement_temperature 173
_cell_measurement_theta_max 19.831
_cell_measurement_theta_min 2.252
_cell_volume 3405.1(8)
_computing_cell_refinement 'SAINT v8.34A (Bruker, 2013)'
_computing_data_reduction 'SAINT v8.34A (Bruker, 2013)'
_computing_molecular_graphics 'Olex2 (Dolomanov et al., 2009)'
_computing_publication_material 'Olex2 (Dolomanov et al., 2009)'
_computing_structure_refinement 'ShelXL (Sheldrick, 2015)'
_computing_structure_solution 'ShelXT (Sheldrick, 2015)'
_diffrn_ambient_temperature 173
_diffrn_measured_fraction_theta_full 0.999
_diffrn_measured_fraction_theta_max 0.997
_diffrn_measurement_device_type 'Bruker APX-II CCD'
_diffrn_radiation_type MoK\a
_diffrn_radiation_wavelength 0.71073
_diffrn_reflns_av_R_equivalents 0.0947
_diffrn_reflns_av_unetI/netI 0.0884
_diffrn_reflns_Laue_measured_fraction_full 0.999
_diffrn_reflns_Laue_measured_fraction_max 0.997
_diffrn_reflns_limit_h_max 15
_diffrn_reflns_limit_h_min -15
_diffrn_reflns_limit_k_max 15
_diffrn_reflns_limit_k_min -15
_diffrn_reflns_limit_l_max 27
_diffrn_reflns_limit_l_min -27
_diffrn_reflns_number 27254
_diffrn_reflns_point_group_measured_fraction_full 0.999
_diffrn_reflns_point_group_measured_fraction_max 0.997
_diffrn_reflns_theta_full 25.242
_diffrn_reflns_theta_max 26.413
_diffrn_reflns_theta_min 1.602
_exptl_absorpt_coefficient_mu 0.702
_exptl_absorpt_correction_T_max 0.7454
_exptl_absorpt_correction_T_min 0.6639
_exptl_absorpt_correction_type multi-scan
_exptl_absorpt_process_details
'SADABS-2014/5 (Bruker,2014/5) was used for absorption correction. wR2(int) was 0.0966 before and 0.0598 after correction. The Ratio of minimum to maximum transmission is 0.8907. The \l/2 correction factor is 0.00150.'
_exptl_crystal_colour colourless
_exptl_crystal_colour_primary colourless
_exptl_crystal_density_diffrn 1.559
_exptl_crystal_description block
_exptl_crystal_F_000 1616
_exptl_crystal_size_max 0.28
_exptl_crystal_size_mid 0.15
_exptl_crystal_size_min 0.12
_refine_diff_density_max 0.752
_refine_diff_density_min -0.653
_refine_diff_density_rms 0.106
_refine_ls_extinction_method none
_refine_ls_goodness_of_fit_ref 0.974
_refine_ls_hydrogen_treatment constr
_refine_ls_matrix_type full
_refine_ls_number_parameters 479
_refine_ls_number_reflns 6985
_refine_ls_number_restraints 6
_refine_ls_restrained_S_all 0.993
_refine_ls_R_factor_all 0.0756
_refine_ls_R_factor_gt 0.0467
_refine_ls_shift/su_max 0.004
_refine_ls_shift/su_mean 0.000
_refine_ls_structure_factor_coef Fsqd
_refine_ls_weighting_details 'w=1/[\s^2^(Fo^2^)+(0.0438P)^2^] where P=(Fo^2^+2Fc^2^)/3'
_refine_ls_weighting_scheme calc
_refine_ls_wR_factor_gt 0.0989
_refine_ls_wR_factor_ref 0.1119
_reflns_Friedel_coverage 0.000
_reflns_number_gt 4917
_reflns_number_total 6985
_reflns_threshold_expression 'I > 2\s(I)'
_cod_data_source_file c9ce00545e2.cif
_cod_data_source_block mo_20180450-zghy-2_0m
_cod_original_cell_volume 3405.0(8)
_cod_database_code 7234926
_shelx_shelxl_version_number 2014/7
_shelx_space_group_comment
;
The symmetry employed for this shelxl refinement is uniquely defined
by the following loop, which should always be used as a source of
symmetry information in preference to the above space-group names.
They are only intended as comments.
;
_shelx_estimated_absorpt_t_max 0.921
_shelx_estimated_absorpt_t_min 0.828
_olex2_refinement_description
;
1. Fixed Uiso
 At 1.2 times of:
  All C(H) groups
 At 1.5 times of:
  All O(H) groups
2. Uiso/Uaniso restraints and constraints
Uanis(O5) \\sim Ueq: with sigma of 0.001 and sigma for terminal atoms of 0.002
3.a Aromatic/amide H refined with riding coordinates:
 C7(H7), C3(H3), C12(H12), C5(H5A), C35(H35), C16(H16), C30(H30), C33(H33),
 C27(H27), C9(H9), C31(H31), C18(H18), C34(H34), C25(H25), C28(H28), C24(H24),
 C11(H11), C10(H10), C39(H39), C19(H19), C20(H20), C21(H21), C42(H42), C41(H41),
  C40(H40)
3.b Idealised tetrahedral OH refined as rotating group:
 O5(H5)
;
_olex2_submission_special_instructions 'No special instructions were received'

loop_
_space_group_symop_operation_xyz
'x, y, z'
'-x, y, -z+1/2'
'-x, -y, -z'
'x, -y, z-1/2'

loop_
_atom_site_label
_atom_site_type_symbol
_atom_site_fract_x
_atom_site_fract_y
_atom_site_fract_z
_atom_site_U_iso_or_equiv
_atom_site_adp_type
_atom_site_occupancy
_atom_site_site_symmetry_order
_atom_site_calc_flag
_atom_site_refinement_flags_posn
_atom_site_refinement_flags_adp
Cd1 Cd 0.88927(2) -0.10121(2) 0.44873(2) 0.02343(10) Uani 1 1 d . .
O6 O 0.8026(2) -0.0671(2) 0.52730(13) 0.0328(7) Uani 1 1 d . .
O1 O 0.8927(2) 0.1989(2) 0.85622(13) 0.0327(7) Uani 1 1 d . .
O7 O 0.9561(2) 0.0158(2) 0.56566(14) 0.0371(7) Uani 1 1 d . .
O2 O 0.7480(2) 0.2225(2) 0.89631(12) 0.0320(7) Uani 1 1 d . .
O3 O 0.8581(2) 0.2544(2) 0.73011(12) 0.0345(7) Uani 1 1 d . .
O4 O 0.4536(2) 0.0729(2) 0.56614(15) 0.0416(8) Uani 1 1 d . .
O5 O 0.4636(3) 0.2133(3) 0.62800(17) 0.0546(9) Uani 1 1 d . U
H5 H 0.3997 0.2244 0.6081 0.082 Uiso 1 1 calc GR .
N4 N -0.0062(3) 0.7651(3) 0.49965(15) 0.0312(8) Uani 1 1 d . .
N1 N 0.7942(3) 0.0373(3) 0.39837(16) 0.0301(8) Uani 1 1 d . .
N2 N 0.6670(3) 0.1628(3) 0.38298(15) 0.0296(8) Uani 1 1 d . .
N3 N 0.1154(3) 0.6351(3) 0.50870(16) 0.0322(9) Uani 1 1 d . .
C1 C 0.8588(3) 0.0004(3) 0.56295(19) 0.0270(9) Uani 1 1 d . .
C2 C 0.7981(3) 0.0661(3) 0.60212(17) 0.0226(9) Uani 1 1 d . .
C7 C 0.8546(3) 0.1305(3) 0.64949(17) 0.0253(9) Uani 1 1 d . .
H7 H 0.9321 0.1313 0.6587 0.030 Uiso 1 1 calc R .
C14 C 0.8029(3) 0.2416(3) 0.85490(18) 0.0245(9) Uani 1 1 d . .
C13 C 0.7617(3) 0.3248(3) 0.80691(18) 0.0252(9) Uani 1 1 d . .
C29 C 0.3512(3) 0.4359(3) 0.45463(18) 0.0276(9) Uani 1 1 d . .
C8 C 0.7987(3) 0.3342(3) 0.75070(18) 0.0298(10) Uani 1 1 d . .
C26 C 0.4324(3) 0.3648(3) 0.43464(18) 0.0276(10) Uani 1 1 d . .
C17 C 0.7884(3) 0.0818(3) 0.33915(19) 0.0304(10) Uani 1 1 d . .
C6 C 0.7974(3) 0.1932(3) 0.68302(17) 0.0250(9) Uani 1 1 d . .
C3 C 0.6845(3) 0.0657(3) 0.58760(18) 0.0249(9) Uani 1 1 d . .
H3 H 0.6460 0.0210 0.5556 0.030 Uiso 1 1 calc R .
C12 C 0.6860(3) 0.3987(3) 0.81809(19) 0.0343(10) Uani 1 1 d . .
H12 H 0.6567 0.3923 0.8547 0.041 Uiso 1 1 calc R .
C5 C 0.6839(3) 0.1948(3) 0.66823(18) 0.0295(10) Uani 1 1 d . .
H5A H 0.6447 0.2391 0.6908 0.035 Uiso 1 1 calc R .
C32 C 0.1961(3) 0.5677(3) 0.49126(19) 0.0307(10) Uani 1 1 d . .
C15 C 0.5065(3) 0.1339(4) 0.6018(2) 0.0333(10) Uani 1 1 d . .
C22 C 0.7093(3) 0.1598(3) 0.32846(18) 0.0300(10) Uani 1 1 d . .
C35 C 0.0630(3) 0.7143(3) 0.47341(19) 0.0304(10) Uani 1 1 d . .
H35 H 0.0753 0.7314 0.4331 0.037 Uiso 1 1 calc R .
C38 C 0.0018(3) 0.7174(3) 0.55807(18) 0.0306(10) Uani 1 1 d . .
C4 C 0.6283(3) 0.1316(3) 0.62056(18) 0.0271(9) Uani 1 1 d . .
C16 C 0.7208(3) 0.0872(3) 0.4215(2) 0.0328(10) Uani 1 1 d . .
H16 H 0.7062 0.0722 0.4616 0.039 Uiso 1 1 calc R .
C23 C 0.5851(3) 0.2307(3) 0.39886(18) 0.0294(10) Uani 1 1 d . .
C30 C 0.2745(4) 0.3977(3) 0.4869(2) 0.0378(11) Uani 1 1 d . .
H30 H 0.2753 0.3250 0.4969 0.045 Uiso 1 1 calc R .
C33 C 0.2725(3) 0.6088(3) 0.46051(18) 0.0327(10) Uani 1 1 d . .
H33 H 0.2728 0.6820 0.4518 0.039 Uiso 1 1 calc R .
C27 C 0.5136(4) 0.4031(3) 0.4064(2) 0.0360(11) Uani 1 1 d . .
H27 H 0.5171 0.4765 0.3990 0.043 Uiso 1 1 calc R .
C9 C 0.7710(4) 0.4207(4) 0.7126(2) 0.0416(12) Uani 1 1 d . .
H9 H 0.8019 0.4295 0.6768 0.050 Uiso 1 1 calc R .
C31 C 0.1975(4) 0.4615(4) 0.5048(2) 0.0396(11) Uani 1 1 d . .
H31 H 0.1458 0.4326 0.5263 0.047 Uiso 1 1 calc R .
C18 C 0.8444(4) 0.0563(4) 0.2923(2) 0.0406(12) Uani 1 1 d . .
H18 H 0.8983 0.0026 0.2986 0.049 Uiso 1 1 calc R .
C34 C 0.3484(4) 0.5439(4) 0.44241(19) 0.0338(10) Uani 1 1 d . .
H34 H 0.4000 0.5733 0.4211 0.041 Uiso 1 1 calc R .
C36 C 0.0761(4) 0.6345(3) 0.56419(19) 0.0325(10) Uani 1 1 d . .
C25 C 0.4301(4) 0.2570(4) 0.4437(2) 0.0379(11) Uani 1 1 d . .
H25 H 0.3748 0.2284 0.4626 0.045 Uiso 1 1 calc R .
C28 C 0.5897(4) 0.3372(4) 0.3887(2) 0.0378(11) Uani 1 1 d . .
H28 H 0.6449 0.3655 0.3697 0.045 Uiso 1 1 calc R .
C24 C 0.5051(4) 0.1893(4) 0.4263(2) 0.0388(11) Uani 1 1 d . .
H24 H 0.5014 0.1158 0.4332 0.047 Uiso 1 1 calc R .
C11 C 0.6528(4) 0.4802(4) 0.7777(2) 0.0444(12) Uani 1 1 d . .
H11 H 0.5979 0.5271 0.7852 0.053 Uiso 1 1 calc R .
C10 C 0.6986(4) 0.4946(4) 0.7262(2) 0.0487(13) Uani 1 1 d . .
H10 H 0.6805 0.5547 0.7002 0.058 Uiso 1 1 calc R .
C39 C -0.0542(4) 0.7385(4) 0.6057(2) 0.0426(12) Uani 1 1 d . .
H39 H -0.1059 0.7940 0.6018 0.051 Uiso 1 1 calc R .
C19 C 0.8200(4) 0.1108(4) 0.2368(2) 0.0494(13) Uani 1 1 d . .
H19 H 0.8587 0.0963 0.2048 0.059 Uiso 1 1 calc R .
C20 C 0.7387(5) 0.1873(4) 0.2273(2) 0.0535(14) Uani 1 1 d . .
H20 H 0.7217 0.2219 0.1879 0.064 Uiso 1 1 calc R .
C21 C 0.6822(4) 0.2149(4) 0.2723(2) 0.0439(12) Uani 1 1 d . .
H21 H 0.6280 0.2683 0.2656 0.053 Uiso 1 1 calc R .
C42 C 0.0985(4) 0.5721(4) 0.6168(2) 0.0539(15) Uani 1 1 d . .
H42 H 0.1493 0.5158 0.6206 0.065 Uiso 1 1 calc R .
C41 C 0.0436(5) 0.5952(5) 0.6637(2) 0.073(2) Uani 1 1 d . .
H41 H 0.0578 0.5546 0.7011 0.088 Uiso 1 1 calc R .
C40 C -0.0324(5) 0.6770(5) 0.6577(2) 0.0637(17) Uani 1 1 d . .
H40 H -0.0696 0.6899 0.6906 0.076 Uiso 1 1 calc R .

loop_
_atom_site_aniso_label
_atom_site_aniso_U_11
_atom_site_aniso_U_22
_atom_site_aniso_U_33
_atom_site_aniso_U_23
_atom_site_aniso_U_13
_atom_site_aniso_U_12
Cd1 0.01829(16) 0.02290(17) 0.03009(17) -0.00101(13) 0.00735(11) 0.00593(14)
O6 0.0276(16) 0.0394(18) 0.0315(16) -0.0098(14) 0.0062(13) 0.0123(14)
O1 0.0243(16) 0.0367(18) 0.0398(17) 0.0088(14) 0.0125(13) 0.0064(14)
O7 0.0237(16) 0.0327(18) 0.060(2) -0.0067(15) 0.0219(14) -0.0002(14)
O2 0.0246(15) 0.0428(19) 0.0313(16) 0.0065(13) 0.0116(12) 0.0006(14)
O3 0.0276(16) 0.0453(19) 0.0297(16) -0.0132(14) 0.0039(13) -0.0005(15)
O4 0.0234(16) 0.042(2) 0.058(2) -0.0226(16) 0.0060(15) -0.0028(15)
O5 0.0380(15) 0.0593(17) 0.0657(16) -0.0254(14) 0.0093(13) 0.0075(14)
N4 0.037(2) 0.030(2) 0.0278(18) 0.0052(15) 0.0100(16) 0.0124(18)
N1 0.0232(18) 0.032(2) 0.036(2) 0.0022(16) 0.0101(15) 0.0092(17)
N2 0.0278(19) 0.026(2) 0.038(2) 0.0062(16) 0.0130(16) 0.0146(16)
N3 0.029(2) 0.035(2) 0.0337(19) 0.0046(16) 0.0081(16) 0.0157(17)
C1 0.027(2) 0.024(2) 0.032(2) 0.0070(18) 0.0101(18) 0.007(2)
C2 0.021(2) 0.027(2) 0.0215(19) -0.0027(16) 0.0090(16) 0.0014(18)
C7 0.021(2) 0.029(2) 0.027(2) 0.0053(17) 0.0074(17) 0.0038(18)
C14 0.023(2) 0.022(2) 0.028(2) -0.0064(17) 0.0033(17) -0.0091(19)
C13 0.022(2) 0.025(2) 0.027(2) -0.0070(17) 0.0021(17) -0.0057(19)
C29 0.025(2) 0.030(2) 0.027(2) 0.0066(18) 0.0042(17) 0.0098(19)
C8 0.027(2) 0.032(3) 0.029(2) -0.0067(19) 0.0042(18) -0.005(2)
C26 0.025(2) 0.032(2) 0.027(2) 0.0043(18) 0.0055(17) 0.0134(19)
C17 0.030(2) 0.025(2) 0.038(2) 0.0013(19) 0.0127(19) 0.004(2)
C6 0.022(2) 0.034(2) 0.0202(19) -0.0034(18) 0.0073(16) -0.0022(19)
C3 0.020(2) 0.027(2) 0.030(2) -0.0047(17) 0.0102(17) 0.0000(18)
C12 0.033(2) 0.039(3) 0.030(2) -0.009(2) 0.0045(19) 0.004(2)
C5 0.025(2) 0.033(2) 0.034(2) -0.0061(19) 0.0140(18) 0.004(2)
C32 0.028(2) 0.034(3) 0.032(2) -0.0002(19) 0.0080(19) 0.014(2)
C15 0.023(2) 0.036(3) 0.042(3) -0.010(2) 0.009(2) 0.003(2)
C22 0.034(2) 0.027(2) 0.030(2) -0.0027(19) 0.0093(19) 0.006(2)
C35 0.031(2) 0.029(2) 0.033(2) 0.0064(19) 0.0114(19) 0.012(2)
C38 0.034(2) 0.029(2) 0.029(2) -0.0013(18) 0.0066(19) 0.010(2)
C4 0.017(2) 0.034(3) 0.032(2) -0.0054(18) 0.0079(17) -0.0020(18)
C16 0.029(2) 0.032(3) 0.039(2) 0.011(2) 0.0114(19) 0.009(2)
C23 0.031(2) 0.029(2) 0.028(2) 0.0019(18) 0.0062(18) 0.013(2)
C30 0.038(3) 0.024(2) 0.056(3) 0.007(2) 0.019(2) 0.011(2)
C33 0.039(3) 0.031(2) 0.031(2) 0.0054(19) 0.0124(19) 0.012(2)
C27 0.041(3) 0.024(2) 0.046(3) 0.006(2) 0.018(2) 0.010(2)
C9 0.051(3) 0.041(3) 0.029(2) 0.001(2) 0.001(2) -0.006(2)
C31 0.034(3) 0.038(3) 0.053(3) 0.006(2) 0.022(2) 0.007(2)
C18 0.047(3) 0.032(3) 0.047(3) -0.001(2) 0.021(2) 0.009(2)
C34 0.034(2) 0.038(3) 0.033(2) 0.007(2) 0.0140(19) 0.012(2)
C36 0.031(2) 0.039(3) 0.029(2) 0.0040(19) 0.0097(19) 0.014(2)
C25 0.030(2) 0.036(3) 0.052(3) 0.004(2) 0.018(2) 0.009(2)
C28 0.036(3) 0.040(3) 0.044(3) 0.016(2) 0.021(2) 0.015(2)
C24 0.036(3) 0.024(2) 0.061(3) 0.002(2) 0.022(2) 0.004(2)
C11 0.049(3) 0.035(3) 0.043(3) -0.010(2) -0.006(2) 0.014(2)
C10 0.073(4) 0.031(3) 0.035(3) -0.001(2) -0.005(3) 0.003(3)
C39 0.049(3) 0.046(3) 0.036(3) 0.003(2) 0.015(2) 0.024(3)
C19 0.070(4) 0.043(3) 0.045(3) 0.001(2) 0.034(3) 0.010(3)
C20 0.082(4) 0.048(3) 0.034(3) 0.010(2) 0.019(3) 0.012(3)
C21 0.053(3) 0.041(3) 0.039(3) 0.008(2) 0.012(2) 0.016(3)
C42 0.061(3) 0.059(3) 0.045(3) 0.020(3) 0.018(3) 0.039(3)
C41 0.090(5) 0.095(5) 0.041(3) 0.038(3) 0.029(3) 0.059(4)
C40 0.075(4) 0.087(4) 0.036(3) 0.018(3) 0.026(3) 0.041(4)

loop_
_atom_type_symbol
_atom_type_description
_atom_type_scat_dispersion_real
_atom_type_scat_dispersion_imag
_atom_type_scat_source
C C 0.0033 0.0016 'International Tables Vol C Tables 4.2.6.8 and 6.1.1.4'
H H 0.0000 0.0000 'International Tables Vol C Tables 4.2.6.8 and 6.1.1.4'
Cd Cd -0.8075 1.2024 'International Tables Vol C Tables 4.2.6.8 and 6.1.1.4'
N N 0.0061 0.0033 'International Tables Vol C Tables 4.2.6.8 and 6.1.1.4'
O O 0.0106 0.0060 'International Tables Vol C Tables 4.2.6.8 and 6.1.1.4'

loop_
_geom_angle_atom_site_label_1
_geom_angle_atom_site_label_2
_geom_angle_atom_site_label_3
_geom_angle
_geom_angle_site_symmetry_1
_geom_angle_site_symmetry_3
O6 Cd1 O1 147.47(10) . 4
O6 Cd1 O7 124.52(11) . 3_756
O6 Cd1 O2 93.46(10) . 4
O6 Cd1 N4 95.24(11) . 1_645
O6 Cd1 N1 86.11(11) . .
O1 Cd1 O2 54.09(9) 4 4
O7 Cd1 O1 87.98(10) 3_756 4
O7 Cd1 O2 141.49(10) 3_756 4
N4 Cd1 O1 85.10(11) 1_645 4
N4 Cd1 O7 90.22(12) 1_645 3_756
N4 Cd1 O2 92.52(12) 1_645 4
N1 Cd1 O1 95.40(11) . 4
N1 Cd1 O7 86.53(11) . 3_756
N1 Cd1 O2 90.41(11) . 4
N1 Cd1 N4 176.69(13) . 1_645
C1 O6 Cd1 107.6(2) . .
C14 O1 Cd1 94.0(2) . 4_556
C1 O7 Cd1 158.2(3) . 3_756
C14 O2 Cd1 90.3(2) . 4_556
C6 O3 C8 113.8(3) . .
C15 O5 H5 109.5 . .
C35 N4 Cd1 121.3(3) . 1_465
C35 N4 C38 105.0(3) . .
C38 N4 Cd1 133.6(3) . 1_465
C17 N1 Cd1 132.8(3) . .
C16 N1 Cd1 122.0(3) . .
C16 N1 C17 104.9(3) . .
C22 N2 C23 129.6(3) . .
C16 N2 C22 106.3(3) . .
C16 N2 C23 124.2(3) . .
C35 N3 C32 125.3(3) . .
C35 N3 C36 106.2(3) . .
C36 N3 C32 128.4(3) . .
O6 C1 C2 116.2(3) . .
O7 C1 O6 123.9(4) . .
O7 C1 C2 119.9(4) . .
C7 C2 C1 120.5(3) . .
C7 C2 C3 120.6(3) . .
C3 C2 C1 118.8(3) . .
C2 C7 H7 120.2 . .
C6 C7 C2 119.6(4) . .
C6 C7 H7 120.2 . .
O1 C14 O2 121.6(4) . .
O1 C14 C13 120.0(4) . .
O2 C14 C13 118.2(4) . .
C8 C13 C14 122.7(4) . .
C12 C13 C14 120.0(4) . .
C12 C13 C8 117.2(4) . .
C30 C29 C26 121.5(4) . .
C30 C29 C34 116.5(4) . .
C34 C29 C26 122.0(4) . .
O3 C8 C13 121.2(4) . .
C9 C8 O3 118.2(4) . .
C9 C8 C13 120.5(4) . .
C27 C26 C29 121.8(4) . .
C27 C26 C25 116.8(4) . .
C25 C26 C29 121.4(4) . .
C22 C17 N1 110.0(3) . .
C22 C17 C18 119.6(4) . .
C18 C17 N1 130.3(4) . .
O3 C6 C5 122.7(3) . .
C7 C6 O3 116.9(3) . .
C7 C6 C5 120.3(4) . .
C2 C3 H3 120.5 . .
C4 C3 C2 119.0(4) . .
C4 C3 H3 120.5 . .
C13 C12 H12 119.2 . .
C11 C12 C13 121.6(4) . .
C11 C12 H12 119.2 . .
C6 C5 H5A 120.1 . .
C4 C5 C6 119.7(4) . .
C4 C5 H5A 120.1 . .
C33 C32 N3 120.1(4) . .
C31 C32 N3 120.3(4) . .
C31 C32 C33 119.6(4) . .
O4 C15 O5 123.7(4) . .
O4 C15 C4 124.1(4) . .
O5 C15 C4 112.3(4) . .
C17 C22 N2 105.1(3) . .
C17 C22 C21 122.9(4) . .
C21 C22 N2 132.0(4) . .
N4 C35 N3 114.0(4) . .
N4 C35 H35 123.0 . .
N3 C35 H35 123.0 . .
C36 C38 N4 109.5(4) . .
C36 C38 C39 120.2(4) . .
C39 C38 N4 130.3(4) . .
C3 C4 C15 118.0(4) . .
C5 C4 C3 120.7(4) . .
C5 C4 C15 121.3(4) . .
N1 C16 N2 113.8(4) . .
N1 C16 H16 123.1 . .
N2 C16 H16 123.1 . .
C28 C23 N2 119.8(4) . .
C24 C23 N2 119.9(4) . .
C24 C23 C28 120.3(4) . .
C29 C30 H30 118.7 . .
C31 C30 C29 122.5(4) . .
C31 C30 H30 118.7 . .
C32 C33 H33 119.9 . .
C34 C33 C32 120.2(4) . .
C34 C33 H33 119.9 . .
C26 C27 H27 119.2 . .
C26 C27 C28 121.7(4) . .
C28 C27 H27 119.2 . .
C8 C9 H9 119.7 . .
C8 C9 C10 120.5(4) . .
C10 C9 H9 119.7 . .
C32 C31 H31 120.3 . .
C30 C31 C32 119.5(4) . .
C30 C31 H31 120.3 . .
C17 C18 H18 120.8 . .
C19 C18 C17 118.4(4) . .
C19 C18 H18 120.8 . .
C29 C34 H34 119.2 . .
C33 C34 C29 121.7(4) . .
C33 C34 H34 119.2 . .
C38 C36 N3 105.2(3) . .
C42 C36 N3 132.7(4) . .
C42 C36 C38 122.1(4) . .
C26 C25 H25 118.7 . .
C24 C25 C26 122.6(4) . .
C24 C25 H25 118.7 . .
C23 C28 C27 119.8(4) . .
C23 C28 H28 120.1 . .
C27 C28 H28 120.1 . .
C23 C24 C25 118.8(4) . .
C23 C24 H24 120.6 . .
C25 C24 H24 120.6 . .
C12 C11 H11 119.9 . .
C12 C11 C10 120.3(5) . .
C10 C11 H11 119.9 . .
C9 C10 H10 120.3 . .
C11 C10 C9 119.3(4) . .
C11 C10 H10 120.3 . .
C38 C39 H39 121.0 . .
C40 C39 C38 117.9(4) . .
C40 C39 H39 121.0 . .
C18 C19 H19 119.8 . .
C18 C19 C20 120.4(4) . .
C20 C19 H19 119.8 . .
C19 C20 H20 118.6 . .
C21 C20 C19 122.9(5) . .
C21 C20 H20 118.6 . .
C22 C21 H21 122.1 . .
C20 C21 C22 115.8(4) . .
C20 C21 H21 122.1 . .
C36 C42 H42 121.6 . .
C36 C42 C41 116.8(4) . .
C41 C42 H42 121.6 . .
C42 C41 H41 119.2 . .
C42 C41 C40 121.6(5) . .
C40 C41 H41 119.2 . .
C39 C40 C41 121.4(5) . .
C39 C40 H40 119.3 . .
C41 C40 H40 119.3 . .

loop_
_geom_bond_atom_site_label_1
_geom_bond_atom_site_label_2
_geom_bond_distance
_geom_bond_site_symmetry_2
Cd1 O6 2.257(3) .
Cd1 O1 2.380(3) 4
Cd1 O7 2.300(3) 3_756
Cd1 O2 2.445(3) 4
Cd1 N4 2.288(3) 1_645
Cd1 N1 2.277(3) .
O6 C1 1.268(5) .
O1 Cd1 2.380(3) 4_556
O1 C14 1.245(5) .
O7 Cd1 2.300(3) 3_756
O7 C1 1.225(5) .
O2 Cd1 2.445(3) 4_556
O2 C14 1.270(5) .
O3 C8 1.388(5) .
O3 C6 1.383(4) .
O4 C15 1.197(5) .
O5 H5 0.8400 .
O5 C15 1.328(5) .
N4 Cd1 2.288(3) 1_465
N4 C35 1.306(5) .
N4 C38 1.397(5) .
N1 C17 1.400(5) .
N1 C16 1.304(5) .
N2 C22 1.402(5) .
N2 C16 1.359(5) .
N2 C23 1.439(5) .
N3 C32 1.436(5) .
N3 C35 1.352(5) .
N3 C36 1.401(5) .
C1 C2 1.511(5) .
C2 C7 1.392(5) .
C2 C3 1.393(5) .
C7 H7 0.9500 .
C7 C6 1.381(5) .
C14 C13 1.503(5) .
C13 C8 1.406(5) .
C13 C12 1.393(5) .
C29 C26 1.494(6) .
C29 C30 1.392(6) .
C29 C34 1.399(6) .
C8 C9 1.379(6) .
C26 C27 1.384(6) .
C26 C25 1.386(6) .
C17 C22 1.388(6) .
C17 C18 1.395(6) .
C6 C5 1.393(5) .
C3 H3 0.9500 .
C3 C4 1.389(5) .
C12 H12 0.9500 .
C12 C11 1.368(6) .
C5 H5A 0.9500 .
C5 C4 1.383(5) .
C32 C33 1.383(6) .
C32 C31 1.382(6) .
C15 C4 1.497(5) .
C22 C21 1.391(6) .
C35 H35 0.9500 .
C38 C36 1.395(6) .
C38 C39 1.397(6) .
C16 H16 0.9500 .
C23 C28 1.376(6) .
C23 C24 1.375(6) .
C30 H30 0.9500 .
C30 C31 1.379(6) .
C33 H33 0.9500 .
C33 C34 1.378(6) .
C27 H27 0.9500 .
C27 C28 1.384(6) .
C9 H9 0.9500 .
C9 C10 1.381(7) .
C31 H31 0.9500 .
C18 H18 0.9500 .
C18 C19 1.374(6) .
C34 H34 0.9500 .
C36 C42 1.376(6) .
C25 H25 0.9500 .
C25 C24 1.386(6) .
C28 H28 0.9500 .
C24 H24 0.9500 .
C11 H11 0.9500 .
C11 C10 1.379(7) .
C10 H10 0.9500 .
C39 H39 0.9500 .
C39 C40 1.358(6) .
C19 H19 0.9500 .
C19 C20 1.392(7) .
C20 H20 0.9500 .
C20 C21 1.373(6) .
C21 H21 0.9500 .
C42 H42 0.9500 .
C42 C41 1.382(7) .
C41 H41 0.9500 .
C41 C40 1.398(7) .
C40 H40 0.9500 .
